data_2214668
loop_
_publ_author_name
'Kumaradhas, P.'
'David Stephen, A.'
'Satheesh Rai'
'Balakrishna Kalluraya'
'Reji Thomas'

_publ_section_title
;
 5-(4,5-Dimethoxy-2-nitrophenyl)-1,3-diphenyl-2-pyrazoline
;
_journal_coeditor_code HB2376
_journal_issue 8
_journal_name_full 'Acta Crystallographica Section E'
_journal_page_first o3402
_journal_page_last o3402
_journal_paper_doi 10.1107/S1600536807030504
_journal_volume 63
_journal_year 2007
_chemical_formula_iupac 'C23 H21 N3 O4'
_chemical_formula_moiety 'C23 H21 N3 O4'
_chemical_formula_sum 'C23 H21 N3 O4'
_chemical_formula_weight 403.43
_chemical_name_systematic
;
5-(4,5-Dimethoxy-2-nitrophenyl)-1,3-diphenyl-2-pyrazoline
;
_space_group_IT_number 15
_symmetry_cell_setting monoclinic
_symmetry_space_group_name_Hall '-C 2yc'
_symmetry_space_group_name_H-M 'C 1 2/c 1'
_audit_creation_method 'WinGX routine CIF_UPDATE'
_cell_angle_alpha 90
_cell_angle_beta 104.0990(10)
_cell_angle_gamma 90
_cell_formula_units_Z 8
_cell_length_a 36.0919(7)
_cell_length_b 13.43720(10)
_cell_length_c 8.8190(2)
_cell_measurement_reflns_used 55
_cell_measurement_temperature 296(2)
_cell_measurement_theta_max 11
_cell_measurement_theta_min 5
_cell_volume 4148.15(13)
_computing_cell_refinement 'SAINT (Bruker, 2000)'
_computing_data_collection 'APEX (Bruker, 2000)'
_computing_data_reduction SAINT
_computing_molecular_graphics 'ORTEP-3 (Farrugia, 1997)'
_computing_publication_material 'WinGX (Farrugia, 1999)'
_computing_structure_refinement 'SHELXL97 (Sheldrick, 1997)'
_computing_structure_solution 'SHELXS97 (Sheldrick, 1997)'
_diffrn_measured_fraction_theta_full 0.992
_diffrn_measured_fraction_theta_max 0.979
_diffrn_measurement_device_type 'Bruker SMART CCD'
_diffrn_measurement_method \w
_diffrn_radiation_type MoK\a
_diffrn_radiation_wavelength 0.71073
_diffrn_reflns_av_R_equivalents 0.0333
_diffrn_reflns_limit_h_max 31
_diffrn_reflns_limit_h_min -42
_diffrn_reflns_limit_k_max 16
_diffrn_reflns_limit_k_min -16
_diffrn_reflns_limit_l_max 10
_diffrn_reflns_limit_l_min -7
_diffrn_reflns_number 9555
_diffrn_reflns_theta_full 25
_diffrn_reflns_theta_max 25.32
_diffrn_reflns_theta_min 1.16
_exptl_absorpt_coefficient_mu 0.09
_exptl_absorpt_correction_type none
_exptl_crystal_colour red
_exptl_crystal_density_diffrn 1.292
_exptl_crystal_density_method 'not measured'
_exptl_crystal_description block
_exptl_crystal_F_000 1696
_exptl_crystal_size_max 0.35
_exptl_crystal_size_mid 0.30
_exptl_crystal_size_min 0.20
_refine_diff_density_max 0.104
_refine_diff_density_min -0.155
_refine_ls_extinction_method none
_refine_ls_goodness_of_fit_ref 0.987
_refine_ls_hydrogen_treatment constr
_refine_ls_matrix_type full
_refine_ls_number_parameters 292
_refine_ls_number_reflns 3721
_refine_ls_number_restraints 0
_refine_ls_restrained_S_all 0.987
_refine_ls_R_factor_gt 0.0396
_refine_ls_shift/su_max 0
_refine_ls_structure_factor_coef Fsqd
_refine_ls_weighting_details 'calc w=1/[\s^2^(Fo^2^)+(0.0637P)^2^] where P=(Fo^2^+2Fc^2^)/3'
_refine_ls_weighting_scheme calc
_refine_ls_wR_factor_ref 0.1135
_reflns_number_gt 2605
_reflns_number_total 3721
_reflns_threshold_expression I>2\s(I)
_cod_data_source_file hb2376.cif
_cod_data_source_block I
_cod_depositor_comments
;
The following automatic conversions were performed:
'_symmetry_cell_setting' value 'Monoclinic' changed to 'monoclinic'
according to '/home/saulius/struct/CIF-dictionaries/cif_core.dic'
dictionary named 'cif_core.dic' version 2.4.1 from 2010-06-29.

Automatic conversion script
Id: cif_fix_enum 1527 2010-12-29 10:47:43Z saulius 

The following automatic conversions were performed:

'_symmetry_cell_setting' value 'Monoclinic' changed to 'monoclinic'
according to /home/saulius/struct/CIF-dictionaries/cif_core.dic
dictionary named 'cif_core.dic' version 2.4.1 from 2010-06-29.

Automatic conversion script
Id: cif_fix_values 1715 2011-07-08 13:25:40Z adriana 
;
_cod_original_sg_symbol_H-M 'C 2/c'
_cod_database_code 2214668
_cod_database_fobs_code 2214668

loop_
_symmetry_equiv_pos_as_xyz
'x, y, z'
'-x, y, -z+1/2'
'x+1/2, y+1/2, z'
'-x+1/2, y+1/2, -z+1/2'
'-x, -y, -z'
'x, -y, z-1/2'
'-x+1/2, -y+1/2, -z'
'x+1/2, -y+1/2, z-1/2'

loop_
_atom_site_type_symbol
_atom_site_label
_atom_site_fract_x
_atom_site_fract_y
_atom_site_fract_z
_atom_site_U_iso_or_equiv
_atom_site_adp_type
_atom_site_calc_flag
_atom_site_refinement_flags
_atom_site_occupancy
C C1 0.04766(4) 0.15292(14) 0.6636(2) 0.0745(5) Uani d . 1
H H1 0.0341 0.0973 0.618 0.089 Uiso calc R 1
C C2 0.08305(4) 0.14080(11) 0.77009(19) 0.0653(4) Uani d . 1
C C3 0.10437(4) 0.22122(10) 0.84411(16) 0.0522(4) Uani d . 1
C C4 0.08773(4) 0.31481(11) 0.80876(17) 0.0559(4) Uani d . 1
H H4 0.1005 0.3702 0.8592 0.067 Uiso calc R 1
C C5 0.05307(4) 0.32859(12) 0.70193(18) 0.0627(4) Uani d . 1
C C6 0.03303(4) 0.24523(13) 0.62634(19) 0.0674(4) Uani d . 1
C C7 -0.02062(5) 0.1837(2) 0.4375(3) 0.1142(8) Uani d . 1
H H7A -0.0045 0.1479 0.3845 0.171 Uiso calc R 1
H H7B -0.0428 0.2074 0.3624 0.171 Uiso calc R 1
H H7C -0.0284 0.1403 0.5105 0.171 Uiso calc R 1
C C8 0.05319(6) 0.50507(15) 0.7358(3) 0.1170(8) Uani d . 1
H H8A 0.0543 0.5001 0.8453 0.175 Uiso calc R 1
H H8B 0.0382 0.562 0.6928 0.175 Uiso calc R 1
H H8C 0.0786 0.5122 0.7216 0.175 Uiso calc R 1
C C9 0.17542(4) 0.21164(10) 0.85409(18) 0.0570(4) Uani d . 1
H H9A 0.192 0.1543 0.8812 0.068 Uiso calc R 1
H H9B 0.1639 0.211 0.7426 0.068 Uiso calc R 1
C C10 0.19683(4) 0.30695(10) 0.90319(16) 0.0500(3) Uani d . 1
C C11 0.14472(4) 0.21363(10) 0.94876(17) 0.0528(4) Uani d . 1
H H11 0.147 0.1544 1.0152 0.063 Uiso calc R 1
C C12 0.22849(4) 0.34477(11) 0.84239(16) 0.0528(4) Uani d . 1
C C13 0.24274(4) 0.28957(13) 0.73612(19) 0.0665(4) Uani d . 1
H H13 0.2315 0.2289 0.7005 0.08 Uiso calc R 1
C C14 0.27354(5) 0.32351(14) 0.6821(2) 0.0749(5) Uani d . 1
H H14 0.2829 0.2853 0.6117 0.09 Uiso calc R 1
C C15 0.29022(5) 0.41318(14) 0.7324(2) 0.0753(5) Uani d . 1
H H15 0.3108 0.436 0.6962 0.09 Uiso calc R 1
C C16 0.27623(5) 0.46919(13) 0.8368(2) 0.0729(5) Uani d . 1
H H16 0.2874 0.5303 0.8702 0.087 Uiso calc R 1
C C17 0.24589(4) 0.43598(12) 0.89252(18) 0.0618(4) Uani d . 1
H H17 0.237 0.4744 0.9638 0.074 Uiso calc R 1
C C18 0.14669(4) 0.31886(10) 1.18989(16) 0.0489(3) Uani d . 1
C C19 0.16297(4) 0.39793(11) 1.28447(17) 0.0588(4) Uani d . 1
H H19 0.1795 0.4413 1.2512 0.071 Uiso calc R 1
C C20 0.15472(5) 0.41225(13) 1.42746(18) 0.0712(5) Uani d . 1
H H20 0.1659 0.4651 1.4903 0.085 Uiso calc R 1
C C21 0.13019(5) 0.34949(13) 1.4787(2) 0.0769(5) Uani d . 1
H H21 0.1245 0.3601 1.5748 0.092 Uiso calc R 1
C C22 0.11419(5) 0.27102(14) 1.3861(2) 0.0749(5) Uani d . 1
H H22 0.0978 0.2279 1.4206 0.09 Uiso calc R 1
C C23 0.12210(4) 0.25515(12) 1.24222(19) 0.0640(4) Uani d . 1
H H23 0.111 0.2018 1.1805 0.077 Uiso calc R 1
N N1 0.15523(3) 0.30319(9) 1.04577(13) 0.0530(3) Uani d . 1
N N2 0.18567(3) 0.35337(8) 1.01177(13) 0.0512(3) Uani d . 1
N N3 0.09614(6) 0.03865(13) 0.8015(3) 0.1039(6) Uani d . 1
O O1A 0.1226(6) 0.0251(11) 0.856(2) 0.217(11) Uani d P 0.32(2)
O O2A 0.0810(7) -0.0219(9) 0.692(3) 0.150(9) Uani d P 0.32(2)
O O1B 0.13056(17) 0.0181(4) 0.8620(6) 0.0994(18) Uani d P 0.68(2)
O O2B 0.07079(11) -0.0280(3) 0.7954(18) 0.133(3) Uani d P 0.68(2)
O O3 -0.00013(3) 0.26599(10) 0.51909(15) 0.0943(4) Uani d . 1
O O4 0.03612(3) 0.41708(9) 0.65777(15) 0.0895(4) Uani d . 1

loop_
_atom_site_aniso_label
_atom_site_aniso_U_11
_atom_site_aniso_U_22
_atom_site_aniso_U_33
_atom_site_aniso_U_12
_atom_site_aniso_U_13
_atom_site_aniso_U_23
C1 0.0562(9) 0.0791(12) 0.0831(12) -0.0132(9) 0.0070(8) -0.0252(9)
C2 0.0544(9) 0.0571(10) 0.0805(11) -0.0057(7) 0.0090(8) -0.0163(8)
C3 0.0465(7) 0.0560(9) 0.0544(8) -0.0053(7) 0.0128(6) -0.0076(6)
C4 0.0499(8) 0.0585(9) 0.0583(9) -0.0052(7) 0.0116(7) -0.0080(7)
C5 0.0521(9) 0.0721(10) 0.0634(9) 0.0034(8) 0.0128(7) -0.0007(8)
C6 0.0439(8) 0.0927(13) 0.0627(9) -0.0030(8) 0.0078(7) -0.0117(9)
C7 0.0633(11) 0.171(2) 0.0927(15) -0.0215(13) -0.0106(10) -0.0300(15)
C8 0.1029(16) 0.0712(13) 0.158(2) 0.0177(12) -0.0050(15) -0.0059(14)
C9 0.0481(8) 0.0579(9) 0.0623(9) 0.0015(6) 0.0082(7) -0.0064(7)
C10 0.0467(7) 0.0532(8) 0.0468(8) 0.0045(6) 0.0048(6) 0.0021(6)
C11 0.0497(7) 0.0487(8) 0.0570(8) -0.0034(6) 0.0069(6) -0.0037(6)
C12 0.0458(7) 0.0607(9) 0.0486(8) 0.0045(6) 0.0051(6) 0.0070(7)
C13 0.0605(9) 0.0757(11) 0.0636(10) 0.0038(8) 0.0158(8) -0.0013(8)
C14 0.0638(10) 0.0997(13) 0.0652(10) 0.0148(10) 0.0236(8) 0.0080(9)
C15 0.0552(9) 0.0993(14) 0.0731(11) 0.0025(9) 0.0192(8) 0.0248(10)
C16 0.0645(10) 0.0762(11) 0.0779(11) -0.0064(8) 0.0171(9) 0.0142(9)
C17 0.0572(9) 0.0654(10) 0.0624(9) -0.0007(7) 0.0138(7) 0.0054(7)
C18 0.0444(7) 0.0515(8) 0.0492(8) 0.0016(6) 0.0084(6) 0.0038(6)
C19 0.0679(9) 0.0545(9) 0.0550(8) -0.0081(7) 0.0165(7) -0.0002(7)
C20 0.0940(12) 0.0650(10) 0.0565(9) -0.0043(9) 0.0218(9) -0.0042(8)
C21 0.0960(13) 0.0823(12) 0.0604(10) 0.0022(10) 0.0344(9) 0.0049(9)
C22 0.0743(11) 0.0834(12) 0.0750(11) -0.0091(9) 0.0334(9) 0.0107(9)
C23 0.0586(9) 0.0666(10) 0.0681(10) -0.0126(7) 0.0181(8) -0.0028(8)
N1 0.0488(6) 0.0571(7) 0.0529(7) -0.0123(5) 0.0121(5) -0.0067(5)
N2 0.0488(6) 0.0538(7) 0.0490(6) -0.0051(5) 0.0081(5) 0.0020(5)
N3 0.0774(12) 0.0602(11) 0.1527(17) -0.0077(10) -0.0133(11) -0.0300(11)
O1A 0.116(9) 0.062(5) 0.39(2) 0.029(6) -0.092(11) -0.055(7)
O2A 0.157(9) 0.057(4) 0.189(14) -0.003(4) -0.046(10) -0.039(6)
O1B 0.059(2) 0.067(2) 0.159(4) 0.0116(14) -0.001(2) -0.0281(18)
O2B 0.100(2) 0.0738(17) 0.202(7) -0.0342(14) -0.010(3) -0.005(2)
O3 0.0558(7) 0.1252(11) 0.0873(9) -0.0017(7) -0.0105(6) -0.0107(8)
O4 0.0699(7) 0.0812(9) 0.1052(10) 0.0147(7) -0.0018(7) 0.0063(7)

loop_
_atom_type_symbol
_atom_type_description
_atom_type_scat_dispersion_real
_atom_type_scat_dispersion_imag
_atom_type_scat_source
C C 0.0033 0.0016 'International Tables Vol C Tables 4.2.6.8 and 6.1.1.4'
H H 0 0 'International Tables Vol C Tables 4.2.6.8 and 6.1.1.4'
N N 0.0061 0.0033 'International Tables Vol C Tables 4.2.6.8 and 6.1.1.4'
O O 0.0106 0.006 'International Tables Vol C Tables 4.2.6.8 and 6.1.1.4'

loop_
_geom_angle_atom_site_label_1
_geom_angle_atom_site_label_2
_geom_angle_atom_site_label_3
_geom_angle
C6 C1 C2 120.45(15)
C6 C1 H1 119.8
C2 C1 H1 119.8
C3 C2 C1 122.30(15)
C3 C2 N3 121.69(14)
C1 C2 N3 116.00(14)
C2 C3 C4 115.82(13)
C2 C3 C11 124.64(13)
C4 C3 C11 119.39(12)
C5 C4 C3 122.78(13)
C5 C4 H4 118.6
C3 C4 H4 118.6
O4 C5 C4 125.83(14)
O4 C5 C6 114.77(14)
C4 C5 C6 119.38(15)
C1 C6 O3 125.44(15)
C1 C6 C5 119.17(14)
O3 C6 C5 115.39(15)
O3 C7 H7A 109.5
O3 C7 H7B 109.5
H7A C7 H7B 109.5
O3 C7 H7C 109.5
H7A C7 H7C 109.5
H7B C7 H7C 109.5
O4 C8 H8A 109.5
O4 C8 H8B 109.5
H8A C8 H8B 109.5
O4 C8 H8C 109.5
H8A C8 H8C 109.5
H8B C8 H8C 109.5
C10 C9 C11 102.46(11)
C10 C9 H9A 111.3
C11 C9 H9A 111.3
C10 C9 H9B 111.3
C11 C9 H9B 111.3
H9A C9 H9B 109.2
N2 C10 C12 121.14(13)
N2 C10 C9 113.28(12)
C12 C10 C9 125.54(13)
N1 C11 C3 111.70(11)
N1 C11 C9 102.22(10)
C3 C11 C9 112.31(12)
N1 C11 H11 110.1
C3 C11 H11 110.1
C9 C11 H11 110.1
C13 C12 C17 118.03(14)
C13 C12 C10 120.76(14)
C17 C12 C10 121.19(13)
C12 C13 C14 120.99(16)
C12 C13 H13 119.5
C14 C13 H13 119.5
C15 C14 C13 120.18(16)
C15 C14 H14 119.9
C13 C14 H14 119.9
C14 C15 C16 119.55(16)
C14 C15 H15 120.2
C16 C15 H15 120.2
C15 C16 C17 120.90(17)
C15 C16 H16 119.5
C17 C16 H16 119.5
C16 C17 C12 120.35(15)
C16 C17 H17 119.8
C12 C17 H17 119.8
C19 C18 C23 118.84(13)
C19 C18 N1 120.48(12)
C23 C18 N1 120.68(13)
C20 C19 C18 120.12(14)
C20 C19 H19 119.9
C18 C19 H19 119.9
C21 C20 C19 120.98(16)
C21 C20 H20 119.5
C19 C20 H20 119.5
C22 C21 C20 119.12(15)
C22 C21 H21 120.4
C20 C21 H21 120.4
C21 C22 C23 120.89(15)
C21 C22 H22 119.6
C23 C22 H22 119.6
C22 C23 C18 120.04(15)
C22 C23 H23 120
C18 C23 H23 120
N2 N1 C18 119.19(11)
N2 N1 C11 112.24(10)
C18 N1 C11 124.77(11)
C10 N2 N1 109.52(11)
O1A N3 O1B 4.4(13)
O1A N3 O2B 119.9(10)
O1B N3 O2B 119.3(4)
O1A N3 O2A 116.1(10)
O1B N3 O2A 112.2(8)
O2B N3 O2A 49.5(12)
O1A N3 C2 120.1(9)
O1B N3 C2 121.9(3)
O2B N3 C2 117.3(2)
O2A N3 C2 113.3(6)
O2B O2A N3 64.7(11)
O2A O2B N3 65.7(5)
C6 O3 C7 116.90(16)
C5 O4 C8 118.52(14)

loop_
_geom_bond_atom_site_label_1
_geom_bond_atom_site_label_2
_geom_bond_distance
C1 C6 1.357(2)
C1 C2 1.399(2)
C1 H1 0.93
C2 C3 1.3933(19)
C2 N3 1.456(2)
C3 C4 1.396(2)
C3 C11 1.5258(19)
C4 C5 1.383(2)
C4 H4 0.93
C5 O4 1.3505(19)
C5 C6 1.410(2)
C6 O3 1.361(2)
C7 O3 1.424(2)
C7 H7A 0.96
C7 H7B 0.96
C7 H7C 0.96
C8 O4 1.430(2)
C8 H8A 0.96
C8 H8B 0.96
C8 H8C 0.96
C9 C10 1.5040(19)
C9 C11 1.541(2)
C9 H9A 0.97
C9 H9B 0.97
C10 N2 1.2867(17)
C10 C12 1.467(2)
C11 N1 1.4717(17)
C11 H11 0.98
C12 C13 1.388(2)
C12 C17 1.399(2)
C13 C14 1.389(2)
C13 H13 0.93
C14 C15 1.371(2)
C14 H14 0.93
C15 C16 1.377(2)
C15 H15 0.93
C16 C17 1.379(2)
C16 H16 0.93
C17 H17 0.93
C18 C19 1.3897(19)
C18 C23 1.3902(19)
C18 N1 1.3949(17)
C19 C20 1.378(2)
C19 H19 0.93
C20 C21 1.376(2)
C20 H20 0.93
C21 C22 1.372(2)
C21 H21 0.93
C22 C23 1.384(2)
C22 H22 0.93
C23 H23 0.93
N1 N2 1.3829(15)
N3 O1A 0.98(2)
N3 O1B 1.257(7)
N3 O2B 1.272(4)
N3 O2A 1.282(10)
O2A O2B 1.07(3)

loop_
_geom_hbond_atom_site_label_D
_geom_hbond_atom_site_label_H
_geom_hbond_atom_site_label_A
_geom_hbond_site_symmetry_A
_geom_hbond_distance_DH
_geom_hbond_distance_HA
_geom_hbond_distance_DA
_geom_hbond_angle_DHA
_geom_hbond_publ_flag
C15 H15 O1B 4_556 0.93 2.55 3.467(6) 170 yes
C20 H20 N2 6_566 0.93 2.54 3.364(2) 149 yes

loop_
_geom_torsion_atom_site_label_1
_geom_torsion_atom_site_label_2
_geom_torsion_atom_site_label_3
_geom_torsion_atom_site_label_4
_geom_torsion
C6 C1 C2 C3 1.2(3)
C6 C1 C2 N3 -179.87(17)
C1 C2 C3 C4 1.7(2)
N3 C2 C3 C4 -177.18(15)
C1 C2 C3 C11 -173.75(14)
N3 C2 C3 C11 7.3(3)
C2 C3 C4 C5 -2.8(2)
C11 C3 C4 C5 172.92(13)
C3 C4 C5 O4 -177.22(14)
C3 C4 C5 C6 1.0(2)
C2 C1 C6 O3 176.69(16)
C2 C1 C6 C5 -3.0(3)
O4 C5 C6 C1 -179.59(15)
C4 C5 C6 C1 2.0(2)
O4 C5 C6 O3 0.7(2)
C4 C5 C6 O3 -177.77(14)
C11 C9 C10 N2 5.23(15)
C11 C9 C10 C12 -177.23(12)
C2 C3 C11 N1 -163.01(14)
C4 C3 C11 N1 21.66(18)
C2 C3 C11 C9 82.81(18)
C4 C3 C11 C9 -92.52(15)
C10 C9 C11 N1 -4.77(13)
C10 C9 C11 C3 115.09(12)
N2 C10 C12 C13 173.82(13)
C9 C10 C12 C13 -3.5(2)
N2 C10 C12 C17 -4.5(2)
C9 C10 C12 C17 178.15(13)
C17 C12 C13 C14 0.5(2)
C10 C12 C13 C14 -177.84(13)
C12 C13 C14 C15 -0.6(2)
C13 C14 C15 C16 0.1(2)
C14 C15 C16 C17 0.5(2)
C15 C16 C17 C12 -0.6(2)
C13 C12 C17 C16 0.1(2)
C10 C12 C17 C16 178.44(13)
C23 C18 C19 C20 0.0(2)
N1 C18 C19 C20 -179.27(13)
C18 C19 C20 C21 -0.4(2)
C19 C20 C21 C22 0.8(3)
C20 C21 C22 C23 -0.7(3)
C21 C22 C23 C18 0.3(3)
C19 C18 C23 C22 0.0(2)
N1 C18 C23 C22 179.35(14)
C19 C18 N1 N2 13.30(19)
C23 C18 N1 N2 -165.99(12)
C19 C18 N1 C11 169.58(13)
C23 C18 N1 C11 -9.7(2)
C3 C11 N1 N2 -116.82(12)
C9 C11 N1 N2 3.46(14)
C3 C11 N1 C18 85.48(16)
C9 C11 N1 C18 -154.24(12)
C12 C10 N2 N1 179.09(11)
C9 C10 N2 N1 -3.25(16)
C18 N1 N2 C10 158.75(11)
C11 N1 N2 C10 -0.33(15)
C3 C2 N3 O1A -14.5(15)
C1 C2 N3 O1A 166.5(15)
C3 C2 N3 O1B -19.2(4)
C1 C2 N3 O1B 161.9(3)
C3 C2 N3 O2B 147.0(8)
C1 C2 N3 O2B -31.9(9)
C3 C2 N3 O2A -158(2)
C1 C2 N3 O2A 23(2)
O1A N3 O2A O2B 108.2(15)
O1B N3 O2A O2B 110.4(10)
C2 N3 O2A O2B -106.8(8)
O1A N3 O2B O2A -100.1(14)
O1B N3 O2B O2A -95.1(9)
C2 N3 O2B O2A 98.3(7)
C1 C6 O3 C7 -1.3(3)
C5 C6 O3 C7 178.40(16)
C4 C5 O4 C8 -5.7(3)
C6 C5 O4 C8 175.99(17)
